data_7019202
loop_
_publ_author_name
'Fuma, Yasuhiro'
'Miyashita, Osamu'
'Kawamura, Takashi'
'Ebihara, Masahiro'

_publ_section_title
;
 Change of electrical conductivities between hydrated and dehydrated
 samples of honeycomb sheet structures with mixed oxidation state
 paddlewheel dirhodium complexes and halide ions.
;
_journal_issue 27
_journal_name_full 'Dalton transactions (Cambridge, England : 2003)'
_journal_page_first 8242
_journal_page_last 8251
_journal_paper_doi 10.1039/c2dt11609j
_journal_volume 41
_journal_year 2012
_chemical_formula_moiety 'C36 H72 Cl2 N12 O12 Rh6, 6(H2 O)'
_chemical_formula_sum 'C36 H84 Cl2 N12 O18 Rh6'
_chemical_formula_weight 1661.52
_chemical_name_systematic
;
?
;
_space_group_IT_number 2
_symmetry_cell_setting triclinic
_symmetry_Int_Tables_number 2
_symmetry_space_group_name_Hall '-P 1'
_symmetry_space_group_name_H-M 'P -1'
_atom_sites_solution_hydrogens geom
_atom_sites_solution_primary direct
_atom_sites_solution_secondary difmap
_audit_creation_method SHELXL-97
_cell_angle_alpha 117.033(9)
_cell_angle_beta 92.940(10)
_cell_angle_gamma 114.824(9)
_cell_formula_units_Z 1
_cell_length_a 11.474(3)
_cell_length_b 12.670(4)
_cell_length_c 12.966(3)
_cell_measurement_reflns_used 4658
_cell_measurement_temperature 118(2)
_cell_measurement_theta_max 27.5
_cell_measurement_theta_min 3.0
_cell_volume 1453.9(7)
_computing_structure_refinement 'SHELXL-97 (Sheldrick, 1997)'
_computing_structure_solution 'SHELXS-97 (Sheldrick, 1990)'
_diffrn_ambient_temperature 118(2)
_diffrn_detector_area_resol_mean 14.62
_diffrn_measured_fraction_theta_full 0.993
_diffrn_measured_fraction_theta_max 0.993
_diffrn_measurement_device_type 'Rigaku/MSC Mercury CCD'
_diffrn_measurement_method \w
_diffrn_radiation_monochromator graphite
_diffrn_radiation_type MoK\a
_diffrn_radiation_wavelength 0.71069
_diffrn_reflns_av_R_equivalents 0.0278
_diffrn_reflns_av_sigmaI/netI 0.0458
_diffrn_reflns_limit_h_max 14
_diffrn_reflns_limit_h_min -13
_diffrn_reflns_limit_k_max 16
_diffrn_reflns_limit_k_min -15
_diffrn_reflns_limit_l_max 14
_diffrn_reflns_limit_l_min -16
_diffrn_reflns_number 12023
_diffrn_reflns_theta_full 27.48
_diffrn_reflns_theta_max 27.48
_diffrn_reflns_theta_min 3.08
_diffrn_source 'rotating-anode X-ray tube'
_exptl_absorpt_coefficient_mu 1.828
_exptl_absorpt_correction_T_max 0.9511
_exptl_absorpt_correction_T_min 0.6749
_exptl_absorpt_correction_type integration
_exptl_absorpt_process_details '(Higashi, 1999)'
_exptl_crystal_colour Brown
_exptl_crystal_density_diffrn 1.898
_exptl_crystal_density_method 'not measured'
_exptl_crystal_description Platelet
_exptl_crystal_F_000 832
_exptl_crystal_size_max 0.50
_exptl_crystal_size_mid 0.10
_exptl_crystal_size_min 0.06
_refine_diff_density_max 0.951
_refine_diff_density_min -0.780
_refine_diff_density_rms 0.114
_refine_ls_extinction_method none
_refine_ls_goodness_of_fit_ref 1.055
_refine_ls_hydrogen_treatment mixed
_refine_ls_matrix_type full
_refine_ls_number_parameters 360
_refine_ls_number_reflns 6607
_refine_ls_number_restraints 0
_refine_ls_restrained_S_all 1.055
_refine_ls_R_factor_all 0.0475
_refine_ls_R_factor_gt 0.0312
_refine_ls_shift/su_max 0.001
_refine_ls_shift/su_mean 0.000
_refine_ls_structure_factor_coef Fsqd
_refine_ls_weighting_details 'calc w=1/[\s^2^(Fo^2^)+(0.0206P)^2^+0.0000P] where P=(Fo^2^+2Fc^2^)/3'
_refine_ls_weighting_scheme calc
_refine_ls_wR_factor_gt 0.0518
_refine_ls_wR_factor_ref 0.0554
_reflns_number_gt 5600
_reflns_number_total 6607
_reflns_threshold_expression ' I>2\s(I)'
_cod_data_source_file c2dt11609j.txt
_cod_data_source_block '[{Rh2(pram)4}3Cl2].6H2O_(4.6H2O)'
_cod_original_sg_symbol_H-M 'P -1 '
_cod_database_code 7019202

loop_
_symmetry_equiv_pos_as_xyz
'x, y, z'
'-x, -y, -z'

loop_
_atom_site_label
_atom_site_type_symbol
_atom_site_fract_x
_atom_site_fract_y
_atom_site_fract_z
_atom_site_U_iso_or_equiv
_atom_site_adp_type
_atom_site_occupancy
_atom_site_symmetry_multiplicity
_atom_site_calc_flag
_atom_site_refinement_flags
_atom_site_disorder_assembly
_atom_site_disorder_group
Rh1 Rh 0.04396(2) 0.06252(2) 0.44981(2) 0.00721(6) Uani 1 1 d . . .
Rh2 Rh 0.04136(2) 0.06004(2) 0.10978(2) 0.00766(6) Uani 1 1 d . . .
Rh3 Rh 0.38425(2) 0.40648(2) 0.45113(2) 0.00698(6) Uani 1 1 d . . .
Cl1 Cl 0.13655(7) 0.19442(7) 0.34266(6) 0.00858(15) Uani 1 1 d . . .
N1 N -0.0834(3) -0.1085(3) 0.2976(2) 0.0110(6) Uani 1 1 d . . .
H1 H -0.0881 -0.1075 0.2301 0.013 Uiso 1 1 calc R . .
O1 O -0.1656(2) -0.2315(2) 0.38639(19) 0.0122(5) Uani 1 1 d . . .
N2 N 0.1791(3) 0.0017(3) 0.4344(2) 0.0116(6) Uani 1 1 d . . .
H2 H 0.2425 0.0324 0.4035 0.014 Uiso 1 1 calc R . .
O2 O 0.0972(2) -0.1207(2) 0.52435(19) 0.0128(5) Uani 1 1 d . . .
N3 N 0.2214(3) 0.1520(2) 0.0951(2) 0.0100(6) Uani 1 1 d . . .
H3 H 0.2902 0.2094 0.1617 0.012 Uiso 1 1 calc R . .
O3 O 0.1491(2) 0.0483(2) -0.10966(19) 0.0112(5) Uani 1 1 d . . .
N4 N 0.0024(3) 0.1994(3) 0.1121(2) 0.0108(6) Uani 1 1 d . C .
H4 H 0.0188 0.2701 0.1829 0.013 Uiso 1 1 calc R . .
O4 O -0.0727(2) 0.0932(2) -0.09348(19) 0.0152(5) Uani 1 1 d . . .
N5 N 0.3352(3) 0.5311(3) 0.5802(2) 0.0100(5) Uani 1 1 d . . .
H5 H 0.2503 0.4992 0.5790 0.012 Uiso 1 1 calc R . .
O5 O 0.5501(2) 0.7065(2) 0.67829(19) 0.0109(5) Uani 1 1 d . . .
N6 N 0.4292(3) 0.3480(3) 0.5596(2) 0.0105(6) Uani 1 1 d . . .
H6 H 0.3651 0.2739 0.5534 0.013 Uiso 1 1 calc R . .
O6 O 0.6471(2) 0.5189(2) 0.65515(19) 0.0110(5) Uani 1 1 d . . .
C1 C -0.1609(3) -0.2226(3) 0.2909(3) 0.0117(7) Uani 1 1 d . A .
C2 C -0.2501(4) -0.3518(3) 0.1722(3) 0.0179(8) Uani 1 1 d . . .
H7B H -0.3382 -0.3574 0.1547 0.021 Uiso 0.41(4) 1 calc PR A 2
H8B H -0.2100 -0.3461 0.1078 0.021 Uiso 0.41(4) 1 calc PR A 2
H7A H -0.2264 -0.3393 0.1047 0.021 Uiso 0.59(4) 1 calc PR A 1
H8A H -0.3451 -0.3746 0.1647 0.021 Uiso 0.59(4) 1 calc PR A 1
C3A C -0.2325(17) -0.4724(8) 0.1646(7) 0.025(2) Uiso 0.59(4) 1 d P A 1
H9A H -0.2936 -0.5576 0.0881 0.038 Uiso 0.59(4) 1 calc PR A 1
H10A H -0.2536 -0.4827 0.2329 0.038 Uiso 0.59(4) 1 calc PR A 1
H11A H -0.1394 -0.4514 0.1680 0.038 Uiso 0.59(4) 1 calc PR A 1
C3B C -0.2737(18) -0.4776(9) 0.1646(8) 0.009(3) Uiso 0.41(4) 1 d P A 2
H9B H -0.3175 -0.4873 0.2252 0.013 Uiso 0.41(4) 1 calc PR A 2
H10B H -0.1876 -0.4747 0.1802 0.013 Uiso 0.41(4) 1 calc PR A 2
H11B H -0.3319 -0.5556 0.0833 0.013 Uiso 0.41(4) 1 calc PR A 2
C4 C 0.1790(3) -0.0816(3) 0.4676(3) 0.0125(7) Uani 1 1 d . . .
C5 C 0.2725(4) -0.1379(4) 0.4402(3) 0.0174(7) Uani 1 1 d . . .
H12 H 0.3284 -0.1020 0.3958 0.021 Uiso 1 1 calc R . .
H13 H 0.2191 -0.2386 0.3868 0.021 Uiso 1 1 calc R . .
C6 C 0.3641(4) -0.1005(4) 0.5549(3) 0.0279(9) Uani 1 1 d . . .
H14 H 0.3091 -0.1341 0.6001 0.042 Uiso 1 1 calc R . .
H15 H 0.4212 -0.0010 0.6057 0.042 Uiso 1 1 calc R . .
H16 H 0.4209 -0.1425 0.5328 0.042 Uiso 1 1 calc R . .
C7 C 0.2443(3) 0.1324(3) -0.0079(3) 0.0105(7) Uani 1 1 d . B .
C8 C 0.3830(3) 0.2062(3) -0.0140(3) 0.0148(7) Uani 1 1 d . . .
H17A H 0.4463 0.2732 0.0692 0.018 Uiso 0.74(3) 1 calc PR B 1
H18A H 0.3831 0.2568 -0.0540 0.018 Uiso 0.74(3) 1 calc PR B 1
H17B H 0.3890 0.2804 -0.0253 0.018 Uiso 0.26(3) 1 calc PR B 2
H18B H 0.4475 0.2502 0.0658 0.018 Uiso 0.26(3) 1 calc PR B 2
C9A C 0.4296(6) 0.1026(7) -0.0865(6) 0.0201(16) Uiso 0.74(3) 1 d P B 1
H19A H 0.5203 0.1516 -0.0901 0.030 Uiso 0.74(3) 1 calc PR B 1
H20A H 0.3674 0.0371 -0.1690 0.030 Uiso 0.74(3) 1 calc PR B 1
H21A H 0.4305 0.0536 -0.0461 0.030 Uiso 0.74(3) 1 calc PR B 1
C9B C 0.4275(16) 0.129(2) -0.1056(16) 0.019(5) Uiso 0.26(3) 1 d P B 2
H19B H 0.3607 0.0772 -0.1850 0.028 Uiso 0.26(3) 1 calc PR B 2
H20B H 0.4384 0.0659 -0.0878 0.028 Uiso 0.26(3) 1 calc PR B 2
H21B H 0.5139 0.1915 -0.1066 0.028 Uiso 0.26(3) 1 calc PR B 2
C10 C -0.0463(3) 0.1919(3) 0.0142(3) 0.0143(7) Uani 1 1 d . . .
C11A C -0.0939(9) 0.2895(7) 0.0220(5) 0.0145(15) Uiso 0.621(16) 1 d P C 1
H22A H -0.0442 0.3759 0.1017 0.017 Uiso 0.621(16) 1 calc PR C 1
H23A H -0.1908 0.2490 0.0159 0.017 Uiso 0.621(16) 1 calc PR C 1
C12A C -0.0721(9) 0.3204(7) -0.0806(5) 0.0220(18) Uiso 0.621(16) 1 d P C 1
H24A H -0.1240 0.2354 -0.1596 0.033 Uiso 0.621(16) 1 calc PR C 1
H25A H 0.0237 0.3603 -0.0748 0.033 Uiso 0.621(16) 1 calc PR C 1
H26A H -0.1021 0.3851 -0.0720 0.033 Uiso 0.621(16) 1 calc PR C 1
C11B C -0.0399(14) 0.3228(11) 0.0280(8) 0.012(2) Uiso 0.379(16) 1 d P C 2
H22B H -0.0626 0.3685 0.1025 0.015 Uiso 0.379(16) 1 calc PR C 2
H23B H 0.0532 0.3866 0.0377 0.015 Uiso 0.379(16) 1 calc PR C 2
C12B C -0.1337(17) 0.2937(13) -0.0780(10) 0.033(3) Uiso 0.379(16) 1 d P C 2
H24B H -0.2259 0.2287 -0.0896 0.049 Uiso 0.379(16) 1 calc PR C 2
H25B H -0.1077 0.2547 -0.1512 0.049 Uiso 0.379(16) 1 calc PR C 2
H26B H -0.1289 0.3789 -0.0627 0.049 Uiso 0.379(16) 1 calc PR C 2
C13 C 0.4210(3) 0.6548(3) 0.6644(3) 0.0095(6) Uani 1 1 d . . .
C14 C 0.3827(3) 0.7517(3) 0.7551(3) 0.0128(7) Uani 1 1 d . . .
H27 H 0.4318 0.8405 0.7604 0.015 Uiso 1 1 calc R . .
H28 H 0.4153 0.7672 0.8356 0.015 Uiso 1 1 calc R . .
C15 C 0.2344(3) 0.7090(3) 0.7308(3) 0.0195(8) Uani 1 1 d . . .
H29 H 0.1852 0.6269 0.7346 0.029 Uiso 1 1 calc R . .
H30 H 0.1989 0.6894 0.6500 0.029 Uiso 1 1 calc R . .
H31 H 0.2234 0.7830 0.7920 0.029 Uiso 1 1 calc R . .
C16 C 0.5446(3) 0.4099(3) 0.6381(3) 0.0097(6) Uani 1 1 d . . .
C17 C 0.5688(3) 0.3552(3) 0.7144(3) 0.0149(7) Uani 1 1 d . . .
H32 H 0.4811 0.2857 0.7083 0.018 Uiso 1 1 calc R . .
H33 H 0.6215 0.3094 0.6811 0.018 Uiso 1 1 calc R . .
C18 C 0.6432(4) 0.4650(4) 0.8467(3) 0.0287(9) Uani 1 1 d . . .
H34 H 0.5869 0.5032 0.8830 0.043 Uiso 1 1 calc R . .
H35 H 0.7272 0.5376 0.8532 0.043 Uiso 1 1 calc R . .
H36 H 0.6636 0.4252 0.8897 0.043 Uiso 1 1 calc R . .
O7 O 0.3272(3) 0.0245(3) 0.2646(2) 0.0185(5) Uani 1 1 d . . .
H37 H 0.255(4) -0.014(4) 0.212(4) 0.028 Uiso 1 1 d . . .
H38 H 0.363(4) 0.101(4) 0.283(4) 0.028 Uiso 1 1 d . . .
O8 O 0.0997(3) 0.4585(3) 0.3491(2) 0.0179(6) Uani 1 1 d . . .
H39 H 0.079(4) 0.436(4) 0.388(4) 0.027 Uiso 1 1 d . . .
H40 H 0.182(4) 0.482(4) 0.357(3) 0.027 Uiso 1 1 d . . .
O9 O 0.0240(3) 0.3898(3) 0.5231(2) 0.0206(6) Uani 1 1 d . . .
H41 H -0.014(4) 0.305(4) 0.503(4) 0.031 Uiso 1 1 d . . .
H42 H -0.010(4) 0.420(4) 0.564(4) 0.031 Uiso 1 1 d . . .

loop_
_atom_site_aniso_label
_atom_site_aniso_U_11
_atom_site_aniso_U_22
_atom_site_aniso_U_33
_atom_site_aniso_U_23
_atom_site_aniso_U_13
_atom_site_aniso_U_12
Rh1 0.00740(13) 0.00733(12) 0.00676(12) 0.00417(10) 0.00303(10) 0.00293(10)
Rh2 0.00816(13) 0.00763(12) 0.00536(12) 0.00313(11) 0.00128(10) 0.00288(10)
Rh3 0.00514(13) 0.00730(12) 0.00635(12) 0.00292(11) 0.00161(10) 0.00213(10)
Cl1 0.0080(4) 0.0086(3) 0.0063(3) 0.0038(3) 0.0019(3) 0.0019(3)
N1 0.0131(15) 0.0110(13) 0.0078(13) 0.0065(12) 0.0022(11) 0.0035(12)
O1 0.0139(13) 0.0113(11) 0.0098(11) 0.0067(10) 0.0037(10) 0.0037(10)
N2 0.0138(15) 0.0142(14) 0.0133(14) 0.0102(13) 0.0071(12) 0.0085(12)
O2 0.0132(13) 0.0152(12) 0.0168(12) 0.0111(11) 0.0084(10) 0.0091(10)
N3 0.0079(14) 0.0089(13) 0.0064(13) 0.0019(12) -0.0016(11) 0.0014(11)
O3 0.0113(12) 0.0130(11) 0.0070(11) 0.0048(10) 0.0022(10) 0.0048(10)
N4 0.0150(15) 0.0085(13) 0.0084(13) 0.0033(12) 0.0028(12) 0.0067(12)
O4 0.0215(14) 0.0155(12) 0.0089(11) 0.0054(11) 0.0023(10) 0.0110(11)
N5 0.0062(14) 0.0105(13) 0.0098(14) 0.0037(12) 0.0039(11) 0.0030(11)
O5 0.0085(12) 0.0095(11) 0.0104(11) 0.0030(10) 0.0031(9) 0.0035(9)
N6 0.0083(14) 0.0096(13) 0.0116(14) 0.0067(12) 0.0023(12) 0.0017(11)
O6 0.0087(12) 0.0123(11) 0.0107(11) 0.0065(10) 0.0009(9) 0.0039(10)
C1 0.0121(18) 0.0123(16) 0.0080(16) 0.0038(14) 0.0015(14) 0.0057(14)
C2 0.022(2) 0.0136(17) 0.0117(17) 0.0072(16) 0.0037(15) 0.0032(15)
C4 0.0117(18) 0.0154(17) 0.0120(17) 0.0075(15) 0.0053(14) 0.0075(14)
C5 0.018(2) 0.0222(19) 0.0184(18) 0.0124(17) 0.0102(16) 0.0131(16)
C6 0.025(2) 0.047(3) 0.025(2) 0.020(2) 0.0107(18) 0.027(2)
C7 0.0100(17) 0.0121(16) 0.0105(16) 0.0064(14) 0.0011(14) 0.0060(14)
C8 0.0106(18) 0.0173(17) 0.0145(17) 0.0089(16) 0.0039(14) 0.0048(14)
C10 0.0180(19) 0.0116(16) 0.0129(17) 0.0055(15) 0.0048(15) 0.0080(15)
C13 0.0092(17) 0.0119(16) 0.0073(15) 0.0054(14) 0.0028(13) 0.0046(13)
C14 0.0110(18) 0.0122(16) 0.0103(16) 0.0022(14) 0.0035(14) 0.0060(14)
C15 0.017(2) 0.0161(18) 0.023(2) 0.0060(17) 0.0086(16) 0.0099(16)
C16 0.0134(18) 0.0114(16) 0.0087(15) 0.0056(14) 0.0064(14) 0.0089(14)
C17 0.0173(19) 0.0157(17) 0.0149(17) 0.0096(16) 0.0048(15) 0.0090(15)
C18 0.038(3) 0.027(2) 0.018(2) 0.0147(19) 0.0003(18) 0.0119(19)
O7 0.0152(14) 0.0152(13) 0.0212(14) 0.0098(12) 0.0017(11) 0.0046(11)
O8 0.0141(14) 0.0194(13) 0.0188(14) 0.0090(12) 0.0054(12) 0.0083(12)
O9 0.0241(16) 0.0146(13) 0.0254(15) 0.0098(13) 0.0131(12) 0.0116(12)

loop_
_atom_type_symbol
_atom_type_description
_atom_type_scat_dispersion_real
_atom_type_scat_dispersion_imag
_atom_type_scat_source
C C 0.0033 0.0016 'International Tables Vol C Tables 4.2.6.8 and 6.1.1.4'
H H 0.0000 0.0000 'International Tables Vol C Tables 4.2.6.8 and 6.1.1.4'
Cl Cl 0.1484 0.1585 'International Tables Vol C Tables 4.2.6.8 and 6.1.1.4'
N N 0.0061 0.0033 'International Tables Vol C Tables 4.2.6.8 and 6.1.1.4'
O O 0.0106 0.0060 'International Tables Vol C Tables 4.2.6.8 and 6.1.1.4'
Rh Rh -1.1178 0.9187 'International Tables Vol C Tables 4.2.6.8 and 6.1.1.4'

loop_
_geom_angle_atom_site_label_1
_geom_angle_atom_site_label_2
_geom_angle_atom_site_label_3
_geom_angle
_geom_angle_site_symmetry_1
_geom_angle_site_symmetry_3
N1 Rh1 N2 90.17(11) . .
N1 Rh1 O1 175.23(9) . 2_556
N2 Rh1 O1 90.99(10) . 2_556
N1 Rh1 O2 90.86(10) . 2_556
N2 Rh1 O2 175.47(8) . 2_556
O1 Rh1 O2 87.64(9) 2_556 2_556
N1 Rh1 Rh1 86.37(7) . 2_556
N2 Rh1 Rh1 86.44(7) . 2_556
O1 Rh1 Rh1 89.08(6) 2_556 2_556
O2 Rh1 Rh1 89.22(5) 2_556 2_556
N1 Rh1 Cl1 93.43(7) . .
N2 Rh1 Cl1 93.60(7) . .
O1 Rh1 Cl1 91.11(6) 2_556 .
O2 Rh1 Cl1 90.75(6) 2_556 .
Rh1 Rh1 Cl1 179.80(3) 2_556 .
N3 Rh2 N4 90.81(10) . .
N3 Rh2 O3 174.98(9) . 2
N4 Rh2 O3 90.89(10) . 2
N3 Rh2 O4 90.02(10) . 2
N4 Rh2 O4 175.52(9) . 2
O3 Rh2 O4 87.93(9) 2 2
N3 Rh2 Rh2 86.88(8) . 2
N4 Rh2 Rh2 86.28(8) . 2
O3 Rh2 Rh2 88.52(6) 2 2
O4 Rh2 Rh2 89.37(6) 2 2
N3 Rh2 Cl1 91.20(8) . .
N4 Rh2 Cl1 92.93(8) . .
O3 Rh2 Cl1 93.43(6) 2 .
O4 Rh2 Cl1 91.46(6) 2 .
Rh2 Rh2 Cl1 177.91(2) 2 .
N6 Rh3 N5 91.04(10) . .
N6 Rh3 O5 90.36(9) . 2_666
N5 Rh3 O5 175.00(9) . 2_666
N6 Rh3 O6 175.40(9) . 2_666
N5 Rh3 O6 88.48(9) . 2_666
O5 Rh3 O6 89.74(8) 2_666 2_666
N6 Rh3 Rh3 85.32(8) . 2_666
N5 Rh3 Rh3 86.92(8) . 2_666
O5 Rh3 Rh3 88.41(6) 2_666 2_666
O6 Rh3 Rh3 90.08(6) 2_666 2_666
N6 Rh3 Cl1 92.91(8) . .
N5 Rh3 Cl1 95.28(8) . .
O5 Rh3 Cl1 89.45(7) 2_666 .
O6 Rh3 Cl1 91.69(7) 2_666 .
Rh3 Rh3 Cl1 177.21(2) 2_666 .
Rh1 Cl1 Rh2 117.10(3) . .
Rh1 Cl1 Rh3 117.21(3) . .
Rh2 Cl1 Rh3 119.57(3) . .
C1 N1 Rh1 123.9(2) . .
C1 N1 H1 118.1 . .
Rh1 N1 H1 118.1 . .
C1 O1 Rh1 118.46(19) . 2_556
C4 N2 Rh1 123.5(2) . .
C4 N2 H2 118.3 . .
Rh1 N2 H2 118.3 . .
C4 O2 Rh1 118.66(18) . 2_556
C7 N3 Rh2 123.6(2) . .
C7 N3 H3 118.2 . .
Rh2 N3 H3 118.2 . .
C7 O3 Rh2 118.98(19) . 2
C10 N4 Rh2 123.6(2) . .
C10 N4 H4 118.2 . .
Rh2 N4 H4 118.2 . .
C10 O4 Rh2 117.82(18) . 2
C13 N5 Rh3 123.7(2) . .
C13 N5 H5 118.2 . .
Rh3 N5 H5 118.2 . .
C13 O5 Rh3 118.64(19) . 2_666
C16 N6 Rh3 125.4(2) . .
C16 N6 H6 117.3 . .
Rh3 N6 H6 117.3 . .
C16 O6 Rh3 115.91(19) . 2_666
O1 C1 N1 122.1(3) . .
O1 C1 C2 116.0(3) . .
N1 C1 C2 121.9(3) . .
C3B C2 C1 115.9(5) . .
C1 C2 C3A 109.7(4) . .
C3B C2 H7B 108.3 . .
C1 C2 H7B 108.3 . .
C3B C2 H8B 108.3 . .
C1 C2 H8B 108.3 . .
C3A C2 H8B 97.7 . .
H7B C2 H8B 107.4 . .
C1 C2 H7A 109.7 . .
C3A C2 H7A 109.7 . .
C1 C2 H8A 109.7 . .
C3A C2 H8A 109.7 . .
H7A C2 H8A 108.2 . .
C2 C3A H9A 109.5 . .
C2 C3A H10A 109.5 . .
C2 C3A H11A 109.5 . .
C2 C3B H9B 109.5 . .
C2 C3B H10B 109.5 . .
H9B C3B H10B 109.5 . .
C2 C3B H11B 109.5 . .
H9B C3B H11B 109.5 . .
H10B C3B H11B 109.5 . .
O2 C4 N2 121.9(3) . .
O2 C4 C5 116.8(2) . .
N2 C4 C5 121.3(3) . .
C4 C5 C6 112.1(3) . .
C4 C5 H12 109.2 . .
C6 C5 H12 109.2 . .
C4 C5 H13 109.2 . .
C6 C5 H13 109.2 . .
H12 C5 H13 107.9 . .
C5 C6 H14 109.5 . .
C5 C6 H15 109.5 . .
H14 C6 H15 109.5 . .
C5 C6 H16 109.5 . .
H14 C6 H16 109.5 . .
H15 C6 H16 109.5 . .
O3 C7 N3 121.9(3) . .
O3 C7 C8 116.5(3) . .
N3 C7 C8 121.5(3) . .
C9B C8 C7 118.2(8) . .
C7 C8 C9A 110.0(3) . .
C7 C8 H17A 109.7 . .
C9A C8 H17A 109.7 . .
C7 C8 H18A 109.7 . .
C9A C8 H18A 109.7 . .
H17A C8 H18A 108.2 . .
C9B C8 H17B 107.8 . .
C7 C8 H17B 107.8 . .
C9B C8 H18B 107.8 . .
C7 C8 H18B 107.8 . .
H17B C8 H18B 107.1 . .
C8 C9A H19A 109.5 . .
C8 C9A H20A 109.5 . .
C8 C9A H21A 109.5 . .
C8 C9B H19B 109.5 . .
C8 C9B H20B 109.5 . .
H19B C9B H20B 109.5 . .
C8 C9B H21B 109.5 . .
H19B C9B H21B 109.5 . .
H20B C9B H21B 109.5 . .
O4 C10 N4 122.9(3) . .
O4 C10 C11A 115.7(3) . .
N4 C10 C11A 120.8(3) . .
O4 C10 C11B 117.9(4) . .
N4 C10 C11B 117.6(4) . .
C10 C11A C12A 111.5(5) . .
C10 C11A H22A 109.3 . .
C12A C11A H22A 109.3 . .
C10 C11A H23A 109.3 . .
C12A C11A H23A 109.3 . .
H22A C11A H23A 108.0 . .
C12B C11B C10 112.9(9) . .
C12B C11B H22B 109.0 . .
C10 C11B H22B 109.0 . .
C12B C11B H23B 109.0 . .
C10 C11B H23B 109.0 . .
H22B C11B H23B 107.8 . .
C11B C12B H24B 109.5 . .
C11B C12B H25B 109.5 . .
H24B C12B H25B 109.5 . .
C11B C12B H26B 109.5 . .
H24B C12B H26B 109.5 . .
H25B C12B H26B 109.5 . .
N5 C13 O5 122.0(3) . .
N5 C13 C14 123.6(3) . .
O5 C13 C14 114.4(3) . .
C13 C14 C15 117.3(3) . .
C13 C14 H27 108.0 . .
C15 C14 H27 108.0 . .
C13 C14 H28 108.0 . .
C15 C14 H28 108.0 . .
H27 C14 H28 107.2 . .
C14 C15 H29 109.5 . .
C14 C15 H30 109.5 . .
H29 C15 H30 109.5 . .
C14 C15 H31 109.5 . .
H29 C15 H31 109.5 . .
H30 C15 H31 109.5 . .
N6 C16 O6 123.3(2) . .
N6 C16 C17 121.1(3) . .
O6 C16 C17 115.6(3) . .
C18 C17 C16 113.2(3) . .
C18 C17 H32 108.9 . .
C16 C17 H32 108.9 . .
C18 C17 H33 108.9 . .
C16 C17 H33 108.9 . .
H32 C17 H33 107.7 . .
C17 C18 H34 109.5 . .
C17 C18 H35 109.5 . .
H34 C18 H35 109.5 . .
C17 C18 H36 109.5 . .
H34 C18 H36 109.5 . .
H35 C18 H36 109.5 . .
H37 O7 H38 105(4) . .
H39 O8 H40 109(4) . .
H41 O9 H42 106(4) . .

loop_
_geom_bond_atom_site_label_1
_geom_bond_atom_site_label_2
_geom_bond_distance
_geom_bond_site_symmetry_2
Rh1 N1 1.971(3) .
Rh1 N2 1.983(3) .
Rh1 O1 2.024(2) 2_556
Rh1 O2 2.028(2) 2_556
Rh1 Rh1 2.4266(6) 2_556
Rh1 Cl1 2.5735(8) .
Rh2 N3 1.970(3) .
Rh2 N4 1.983(2) .
Rh2 O3 2.034(2) 2
Rh2 O4 2.041(2) 2
Rh2 Rh2 2.4276(8) 2
Rh2 Cl1 2.5761(10) .
Rh3 N6 1.997(2) .
Rh3 N5 2.013(3) .
Rh3 O5 2.070(2) 2_666
Rh3 O6 2.0837(19) 2_666
Rh3 Rh3 2.4325(8) 2_666
Rh3 Cl1 2.6491(11) .
N1 C1 1.300(4) .
N1 H1 0.8800 .
O1 C1 1.295(3) .
N2 C4 1.308(4) .
N2 H2 0.8800 .
O2 C4 1.296(3) .
N3 C7 1.306(4) .
N3 H3 0.8800 .
O3 C7 1.291(4) .
N4 C10 1.306(4) .
N4 H4 0.8800 .
O4 C10 1.287(4) .
N5 C13 1.287(4) .
N5 H5 0.8800 .
O5 C13 1.307(4) .
N6 C16 1.292(4) .
N6 H6 0.8800 .
O6 C16 1.292(4) .
C1 C2 1.496(4) .
C2 C3B 1.455(9) .
C2 C3A 1.583(10) .
C2 H7B 0.9900 .
C2 H8B 0.9900 .
C2 H7A 0.9900 .
C2 H8A 0.9900 .
C3A H9A 0.9800 .
C3A H10A 0.9800 .
C3A H11A 0.9800 .
C3B H9B 0.9800 .
C3B H10B 0.9800 .
C3B H11B 0.9800 .
C4 C5 1.496(4) .
C5 C6 1.525(5) .
C5 H12 0.9900 .
C5 H13 0.9900 .
C6 H14 0.9800 .
C6 H15 0.9800 .
C6 H16 0.9800 .
C7 C8 1.499(4) .
C8 C9B 1.432(15) .
C8 C9A 1.554(7) .
C8 H17A 0.9900 .
C8 H18A 0.9900 .
C8 H17B 0.9900 .
C8 H18B 0.9900 .
C9A H19A 0.9800 .
C9A H20A 0.9800 .
C9A H21A 0.9800 .
C9B H19B 0.9800 .
C9B H20B 0.9800 .
C9B H21B 0.9800 .
C10 C11A 1.516(6) .
C10 C11B 1.554(9) .
C11A C12A 1.552(9) .
C11A H22A 0.9900 .
C11A H23A 0.9900 .
C12A H24A 0.9800 .
C12A H25A 0.9800 .
C12A H26A 0.9800 .
C11B C12B 1.496(15) .
C11B H22B 0.9900 .
C11B H23B 0.9900 .
C12B H24B 0.9800 .
C12B H25B 0.9800 .
C12B H26B 0.9800 .
C13 C14 1.509(5) .
C14 C15 1.518(5) .
C14 H27 0.9900 .
C14 H28 0.9900 .
C15 H29 0.9800 .
C15 H30 0.9800 .
C15 H31 0.9800 .
C16 C17 1.515(4) .
C17 C18 1.514(5) .
C17 H32 0.9900 .
C17 H33 0.9900 .
C18 H34 0.9800 .
C18 H35 0.9800 .
C18 H36 0.9800 .
O7 H37 0.83(4) .
O7 H38 0.79(4) .
O8 H39 0.68(3) .
O8 H40 0.85(4) .
O9 H41 0.87(4) .
O9 H42 0.73(4) .

loop_
_geom_hbond_atom_site_label_D
_geom_hbond_atom_site_label_H
_geom_hbond_atom_site_label_A
_geom_hbond_distance_DH
_geom_hbond_distance_HA
_geom_hbond_distance_DA
_geom_hbond_angle_DHA
_geom_hbond_site_symmetry_A
N1 H1 O3 0.88 2.21 3.011(3) 151.3 2
N2 H2 O7 0.88 2.07 2.893(4) 154.6 .
N3 H3 O5 0.88 2.18 3.032(3) 162.4 2_666
N4 H4 O8 0.88 2.11 2.978(4) 167.8 .
N5 H5 O9 0.88 2.25 3.108(4) 164.9 .
N6 H6 O1 0.88 2.38 3.037(3) 131.6 2_556
O7 H37 O4 0.83(4) 2.06(4) 2.889(3) 174(4) 2
O7 H38 O5 0.79(4) 1.99(4) 2.778(3) 178(4) 2_666
O8 H40 O6 0.85(4) 1.97(4) 2.803(4) 164(4) 2_666
O8 H39 O9 0.68(3) 2.14(4) 2.820(3) 174(5) .
O9 H41 O2 0.87(4) 1.95(4) 2.821(3) 174(4) 2_556

loop_
_geom_torsion_atom_site_label_1
_geom_torsion_atom_site_label_2
_geom_torsion_atom_site_label_3
_geom_torsion_atom_site_label_4
_geom_torsion
_geom_torsion_site_symmetry_1
N1 Rh1 Cl1 Rh2 -2.15(8) .
N2 Rh1 Cl1 Rh2 88.23(8) .
O1 Rh1 Cl1 Rh2 179.29(7) 2_556
O2 Rh1 Cl1 Rh2 -93.06(7) 2_556
N1 Rh1 Cl1 Rh3 -154.57(8) .
N2 Rh1 Cl1 Rh3 -64.18(8) .
O1 Rh1 Cl1 Rh3 26.87(7) 2_556
O2 Rh1 Cl1 Rh3 114.53(7) 2_556
N3 Rh2 Cl1 Rh1 -139.40(7) .
N4 Rh2 Cl1 Rh1 129.73(8) .
O3 Rh2 Cl1 Rh1 38.67(6) 2
O4 Rh2 Cl1 Rh1 -49.34(7) 2
N3 Rh2 Cl1 Rh3 12.35(7) .
N4 Rh2 Cl1 Rh3 -78.52(8) .
O3 Rh2 Cl1 Rh3 -169.59(6) 2
O4 Rh2 Cl1 Rh3 102.40(7) 2
N6 Rh3 Cl1 Rh1 16.70(8) .
N5 Rh3 Cl1 Rh1 -74.61(7) .
O5 Rh3 Cl1 Rh1 107.04(6) 2_666
O6 Rh3 Cl1 Rh1 -163.24(7) 2_666
N6 Rh3 Cl1 Rh2 -135.01(8) .
N5 Rh3 Cl1 Rh2 133.68(7) .
O5 Rh3 Cl1 Rh2 -44.67(6) 2_666
O6 Rh3 Cl1 Rh2 45.05(7) 2_666
N2 Rh1 N1 C1 83.4(3) .
O2 Rh1 N1 C1 -92.2(3) 2_556
Rh1 Rh1 N1 C1 -3.1(3) 2_556
Cl1 Rh1 N1 C1 177.0(3) .
N1 Rh1 N2 C4 -81.9(3) .
O1 Rh1 N2 C4 93.4(3) 2_556
Rh1 Rh1 N2 C4 4.4(3) 2_556
Cl1 Rh1 N2 C4 -175.4(3) .
N4 Rh2 N3 C7 -83.9(2) .
O4 Rh2 N3 C7 91.7(2) 2
Rh2 Rh2 N3 C7 2.3(2) 2
Cl1 Rh2 N3 C7 -176.9(2) .
N3 Rh2 N4 C10 86.1(3) .
O3 Rh2 N4 C10 -89.2(3) 2
Rh2 Rh2 N4 C10 -0.7(3) 2
Cl1 Rh2 N4 C10 177.3(3) .
N6 Rh3 N5 C13 86.3(2) .
O6 Rh3 N5 C13 -89.1(2) 2_666
Rh3 Rh3 N5 C13 1.0(2) 2_666
Cl1 Rh3 N5 C13 179.3(2) .
N5 Rh3 N6 C16 -86.8(3) .
O5 Rh3 N6 C16 88.4(3) 2_666
Rh3 Rh3 N6 C16 0.1(3) 2_666
Cl1 Rh3 N6 C16 177.9(3) .
Rh1 O1 C1 N1 -1.7(4) 2_556
Rh1 O1 C1 C2 178.3(2) 2_556
Rh1 N1 C1 O1 3.7(5) .
Rh1 N1 C1 C2 -176.3(2) .
O1 C1 C2 C3B -31.9(9) .
N1 C1 C2 C3B 148.1(9) .
O1 C1 C2 C3A -48.2(7) .
N1 C1 C2 C3A 131.8(7) .
Rh1 O2 C4 N2 4.8(4) 2_556
Rh1 O2 C4 C5 -174.3(2) 2_556
Rh1 N2 C4 O2 -6.7(4) .
Rh1 N2 C4 C5 172.3(2) .
O2 C4 C5 C6 -59.8(4) .
N2 C4 C5 C6 121.0(3) .
Rh2 O3 C7 N3 -1.5(4) 2
Rh2 O3 C7 C8 178.28(19) 2
Rh2 N3 C7 O3 -1.0(4) .
Rh2 N3 C7 C8 179.2(2) .
O3 C7 C8 C9B -45.2(13) .
N3 C7 C8 C9B 134.6(13) .
O3 C7 C8 C9A -64.0(5) .
N3 C7 C8 C9A 115.8(5) .
Rh2 O4 C10 N4 1.8(4) 2
Rh2 O4 C10 C11A -169.6(4) 2
Rh2 O4 C10 C11B 167.0(6) 2
Rh2 N4 C10 O4 -0.5(5) .
Rh2 N4 C10 C11A 170.4(4) .
Rh2 N4 C10 C11B -165.8(6) .
O4 C10 C11A C12A -40.1(9) .
N4 C10 C11A C12A 148.3(6) .
C11B C10 C11A C12A 61.0(12) .
O4 C10 C11B C12B 31.9(15) .
N4 C10 C11B C12B -162.1(11) .
C11A C10 C11B C12B -57.7(15) .
Rh3 N5 C13 O5 -5.4(4) .
Rh3 N5 C13 C14 175.0(2) .
Rh3 O5 C13 N5 7.4(3) 2_666
Rh3 O5 C13 C14 -173.00(17) 2_666
N5 C13 C14 C15 -11.6(4) .
O5 C13 C14 C15 168.8(2) .
Rh3 N6 C16 O6 -0.6(5) .
Rh3 N6 C16 C17 -178.8(2) .
Rh3 O6 C16 N6 0.8(4) 2_666
Rh3 O6 C16 C17 179.1(2) 2_666
N6 C16 C17 C18 -135.6(3) .
O6 C16 C17 C18 46.1(4) .
